data_7119521
loop_
_publ_author_name
'Huang, Yichao'
'Zhang, Jiangwei'
'Ge, Jingxuan'
'Sui, Chong'
'Hao, Jian'
'Wei, Yongge'

_publ_section_title
;
 [V4Mo3O14(NAr)3(\m2-NAr)3](2-): the first polyarylimido-stabilized
 molybdovanadate cluster.
;
_journal_issue 17
_journal_name_full 'Chemical communications (Cambridge, England)'
_journal_page_first 2551
_journal_page_last 2554
_journal_paper_doi 10.1039/c7cc00166e
_journal_volume 53
_journal_year 2017
_chemical_formula_moiety 'C36 H30 Mo3 N6 O14 V4, 2(C19 H30 N3), 2(C3 H7 N O)'
_chemical_formula_sum 'C80 H104 Mo3 N14 O16 V4'
_chemical_formula_weight 2009.35
_space_group_crystal_system triclinic
_space_group_IT_number 2
_space_group_name_Hall '-P 1'
_space_group_name_H-M_alt 'P -1'
_symmetry_space_group_name_Hall '-P 1'
_symmetry_space_group_name_H-M 'P -1'
_atom_sites_solution_hydrogens geom
_audit_creation_date 2016-10-12
_audit_creation_method
;
Olex2 1.2
(compiled 2016.09.09 svn.r3337 for OlexSys, GUI svn.r5227)
;
_audit_update_record
;
2016-11-27 deposited with the CCDC.
2017-01-20 downloaded from the CCDC.
;
_cell_angle_alpha 103.598(2)
_cell_angle_beta 96.5613(17)
_cell_angle_gamma 105.634(2)
_cell_formula_units_Z 2
_cell_length_a 12.5610(3)
_cell_length_b 14.4766(4)
_cell_length_c 25.9310(6)
_cell_measurement_reflns_used 18921
_cell_measurement_temperature 173.00(10)
_cell_measurement_theta_max 76.6490
_cell_measurement_theta_min 4.4030
_cell_volume 4333.4(2)
_computing_cell_refinement 'CrysAlisPro 1.171.38.43f (Rigaku OD, 2015)'
_computing_data_collection 'CrysAlisPro 1.171.38.43f (Rigaku OD, 2015)'
_computing_data_reduction 'CrysAlisPro 1.171.38.43f (Rigaku OD, 2015)'
_computing_molecular_graphics 'Olex2 (Dolomanov et al., 2009)'
_computing_publication_material 'Olex2 (Dolomanov et al., 2009)'
_computing_structure_refinement 'ShelXL (Sheldrick, 2015)'
_diffrn_ambient_environment N~2~
_diffrn_ambient_temperature 173.00(10)
_diffrn_detector 'CCD plate'
_diffrn_detector_area_resol_mean 5.2137
_diffrn_detector_type AtlasS2
_diffrn_measured_fraction_theta_full 1.000
_diffrn_measured_fraction_theta_max 0.969
_diffrn_measurement_details
;
List of Runs (angles in degrees, time in seconds):

  # Type    Start    End  Width  t~exp~   \w     \q     \k     \f   Frames
#--------------------------------------------------------------------------
  1  \w     31.00  82.00   1.00    1.00    --   40.81 -99.00 120.00   51
  2  \w     31.00  76.00   1.00    2.58    --  112.00 -95.00   0.00   45
  3  \w     57.00 108.00   1.00    2.58    --  112.00 -95.00  30.00   51
  4  \w    110.00 137.00   1.00    2.58    --  112.00 -30.00 -60.00   27
  5  \w     86.00 173.00   1.00    2.58    --  112.00  30.00 -90.00   87
  6  \w    100.00 152.00   1.00    2.58    --  112.00 125.00-180.00   52
  7  \w     84.00 178.00   1.00    2.58    --  112.00  30.00   0.00   94
  8  \w     95.00 121.00   1.00    2.58    --  112.00-125.00-150.00   26
  9  \w     56.00 108.00   1.00    2.58    --  112.00 -95.00 -60.00   52
 10  \w     56.00 134.00   1.00    2.58    --  112.00 -77.00  60.00   78
 11  \w     51.00  83.00   1.00    1.00    --   40.81-125.00 -30.00   32
 12  \w     38.00 140.00   1.00    2.58    --  112.00 -30.00  30.00  102
 13  \w     48.00  94.00   1.00    2.58    --  112.00 -30.00 -60.00   46
 14  \w     40.00 138.00   1.00    2.58    --  112.00 -45.00-180.00   98
 15  \w     30.00 105.00   1.00    2.58    --  112.00 -95.00-150.00   75
 16  \w    -73.00  -8.00   1.00    1.00    --  -40.81 125.00 -60.00   65
 17  \w   -115.00 -21.00   1.00    1.00    --  -40.81 -38.00 150.00   94
 18  \w   -102.00 -25.00   1.00    1.00    --  -40.81 -38.00-120.00   77
 19  \w   -108.00 -18.00   1.00    1.00    --  -40.81 -57.00  60.00   90
;
_diffrn_measurement_device 'four-circle diffractometer'
_diffrn_measurement_device_type 'SuperNova, Dual, Cu at zero, AtlasS2'
_diffrn_measurement_method '\w scans'
_diffrn_orient_matrix_type 'CrysAlisPro convention (1999,Acta A55,543-557)'
_diffrn_orient_matrix_UB_11 0.0202918000
_diffrn_orient_matrix_UB_12 -0.0900779000
_diffrn_orient_matrix_UB_13 0.0167246000
_diffrn_orient_matrix_UB_21 0.0976323000
_diffrn_orient_matrix_UB_22 0.0712479000
_diffrn_orient_matrix_UB_23 0.0454551000
_diffrn_orient_matrix_UB_31 -0.0829603000
_diffrn_orient_matrix_UB_32 0.0066087000
_diffrn_orient_matrix_UB_33 0.0391123000
_diffrn_radiation_monochromator mirror
_diffrn_radiation_probe x-ray
_diffrn_radiation_type CuK\a
_diffrn_radiation_wavelength 1.54184
_diffrn_reflns_av_R_equivalents 0.0354
_diffrn_reflns_av_unetI/netI 0.0480
_diffrn_reflns_Laue_measured_fraction_full 1.000
_diffrn_reflns_Laue_measured_fraction_max 0.969
_diffrn_reflns_limit_h_max 14
_diffrn_reflns_limit_h_min -15
_diffrn_reflns_limit_k_max 18
_diffrn_reflns_limit_k_min -17
_diffrn_reflns_limit_l_max 32
_diffrn_reflns_limit_l_min -24
_diffrn_reflns_number 32458
_diffrn_reflns_point_group_measured_fraction_full 1.000
_diffrn_reflns_point_group_measured_fraction_max 0.969
_diffrn_reflns_theta_full 67.684
_diffrn_reflns_theta_max 76.880
_diffrn_reflns_theta_min 3.572
_diffrn_source 'micro-focus sealed X-ray tube'
_diffrn_source_type 'SuperNova (Cu) X-ray Source'
_exptl_absorpt_coefficient_mu 7.493
_exptl_absorpt_correction_T_max 1.00000
_exptl_absorpt_correction_T_min 0.44378
_exptl_absorpt_correction_type multi-scan
_exptl_absorpt_process_details
;
CrysAlisPro 1.171.38.43f (Rigaku Oxford Diffraction, 2015)
Empirical absorption correction using spherical harmonics,
 implemented in SCALE3 ABSPACK scaling algorithm.
;
_exptl_crystal_colour black
_exptl_crystal_colour_primary black
_exptl_crystal_density_diffrn 1.540
_exptl_crystal_description plate
_exptl_crystal_F_000 2056
_exptl_crystal_size_max 0.5
_exptl_crystal_size_mid 0.3
_exptl_crystal_size_min 0.3
_refine_diff_density_max 1.172
_refine_diff_density_min -1.231
_refine_diff_density_rms 0.101
_refine_ls_extinction_method none
_refine_ls_goodness_of_fit_ref 1.050
_refine_ls_hydrogen_treatment constr
_refine_ls_matrix_type full
_refine_ls_number_parameters 1100
_refine_ls_number_reflns 17728
_refine_ls_number_restraints 13
_refine_ls_restrained_S_all 1.050
_refine_ls_R_factor_all 0.0435
_refine_ls_R_factor_gt 0.0398
_refine_ls_shift/su_max 0.001
_refine_ls_shift/su_mean 0.000
_refine_ls_structure_factor_coef Fsqd
_refine_ls_weighting_details 'w=1/[\s^2^(Fo^2^)+(0.0613P)^2^+2.0454P] where P=(Fo^2^+2Fc^2^)/3'
_refine_ls_weighting_scheme calc
_refine_ls_wR_factor_gt 0.1046
_refine_ls_wR_factor_ref 0.1084
_reflns_Friedel_coverage 0.000
_reflns_number_gt 16178
_reflns_number_total 17728
_reflns_threshold_expression 'I > 2\s(I)'
_cod_data_source_file c7cc00166e2.cif
_cod_data_source_block exp_347
_cod_depositor_comments 'Adding full bibliography for 7119518--7119521.cif.'
_cod_original_cell_volume 4333.34(19)
_cod_database_code 7119521
_chemical_oxdiff_formula Mo3V4O14C28H36N10
_shelx_space_group_comment
;
The symmetry employed for this shelxl refinement is uniquely defined
by the following loop, which should always be used as a source of
symmetry information in preference to the above space-group names.
They are only intended as comments.
;
_reflns_odcompleteness_completeness 99.98
_reflns_odcompleteness_iscentric 1
_reflns_odcompleteness_theta 68.13
_olex2_refinement_description
;
1. Fixed Uiso
 At 1.2 times of:
  All C(H) groups, All C(H,H) groups, All N(H) groups
 At 1.5 times of:
  All C(H,H,H) groups
2. Restrained distances
 C79A-N14A
 1.45 with sigma of 0.02
 C78A-N14A
 1.45 with sigma of 0.02
 N14A-C80A
 1.3 with sigma of 0.02
 C80A-O16A
 1.2 with sigma of 0.02
 C78B-N14B
 1.45 with sigma of 0.02
 C79B-N14B
 1.45 with sigma of 0.02
 N14B-C80B
 1.3 with sigma of 0.02
 C80B-O16B
 1.2 with sigma of 0.02
 C79B-C78B
 2.5 with sigma of 0.04
3. Restrained planarity
 O16A, C79A, C78A, C80A, N14A
 with sigma of 0.1
 C79B, C80B, C78B, N14B, O16B
 with sigma of 0.1
4. Uiso/Uaniso restraints and constraints
Uanis(C79B) = Uanis(C78B)
5. Others
 Sof(C79B)=Sof(H79D)=Sof(H79E)=Sof(H79F)=Sof(C80B)=Sof(H80B)=Sof(C78B)=
 Sof(H78D)=Sof(H78E)=Sof(H78F)=Sof(N14B)=Sof(O16B)=1-FVAR(1)
 Sof(O16A)=Sof(C79A)=Sof(H79A)=Sof(H79B)=Sof(H79C)=Sof(C78A)=Sof(H78A)=
 Sof(H78B)=Sof(H78C)=Sof(C80A)=Sof(H80A)=Sof(N14A)=FVAR(1)
6.a Ternary CH refined with riding coordinates:
 C49(H49), C67(H67), C61(H61), C43(H43)
6.b Secondary CH2 refined with riding coordinates:
 C72(H72A,H72B), C53(H53A,H53B), C54(H54A,H54B), C69(H69A,H69B), C68(H68A,
 H68B), C52(H52A,H52B), C71(H71A,H71B), C66(H66A,H66B), C70(H70A,H70B),
 C47(H47A,H47B), C48(H48A,H48B), C44(H44A,H44B), C62(H62A,H62B), C65(H65A,H65B),
  C51(H51A,H51B), C46(H46A,H46B), C50(H50A,H50B), C45(H45A,H45B), C64(H64A,
 H64B), C63(H63A,H63B)
6.c Aromatic/amide H refined with riding coordinates:
 N9(H9A), N12(H12A), N11(H11A), C24(H24), C57(H57), C32(H32), N10(H10A),
 C77(H77), C58(H58), C2(H2), N7(H7), C20(H20), C33(H33), C30(H30), C6(H6),
 C23(H23), C56(H56), C17(H17), C35(H35), C36(H36), C16(H16), C60(H60), C12(H12),
  C26(H26), C22(H22), C59(H59), C18(H18), C21(H21), C28(H28), C15(H15), N8(H8A),
  C3(H3), C29(H29), C27(H27), C11(H11), C4(H4), C34(H34), C9(H9), C14(H14),
 C5(H5), C8(H8), C38(H38), C42(H42), C10(H10), C40(H40), C39(H39), C41(H41),
 C80A(H80A), C80B(H80B)
6.d Idealised Me refined as rotating group:
 C76(H76A,H76B,H76C), C75(H75A,H75B,H75C), C79A(H79A,H79B,H79C), C78A(H78A,
 H78B,H78C), C79B(H79D,H79E,H79F), C78B(H78D,H78E,H78F)
;
_shelx_shelxl_version_number 2014/7
_olex2_submission_special_instructions 'No special instructions were received'
_oxdiff_exptl_absorpt_empirical_details
;
Empirical correction (ABSPACK) includes:
- Absorption correction using spherical harmonics
- Frame scaling
;
_oxdiff_exptl_absorpt_empirical_full_max 1.652
_oxdiff_exptl_absorpt_empirical_full_min 0.676

loop_
_space_group_symop_operation_xyz
'x, y, z'
'-x, -y, -z'

loop_
_atom_site_label
_atom_site_type_symbol
_atom_site_fract_x
_atom_site_fract_y
_atom_site_fract_z
_atom_site_U_iso_or_equiv
_atom_site_adp_type
_atom_site_occupancy
_atom_site_site_symmetry_order
_atom_site_calc_flag
_atom_site_refinement_flags_posn
_atom_site_refinement_flags_occupancy
_atom_site_disorder_assembly
_atom_site_disorder_group
Mo1 Mo 0.25858(2) 0.26172(2) 0.31876(2) 0.01772(6) Uani 1 1 d . . . .
Mo2 Mo 0.32088(2) 0.34189(2) 0.21876(2) 0.01734(6) Uani 1 1 d . . . .
Mo3 Mo 0.34365(2) 0.12931(2) 0.22460(2) 0.01848(6) Uani 1 1 d . . . .
V1 V 0.47617(4) 0.17652(4) 0.35156(2) 0.02022(10) Uani 1 1 d . . . .
V2 V 0.44996(4) 0.48886(3) 0.34494(2) 0.01887(10) Uani 1 1 d . . . .
V4 V 0.66022(4) 0.38797(4) 0.34075(2) 0.02033(10) Uani 1 1 d . . . .
V3 V 0.56805(4) 0.29793(4) 0.20519(2) 0.01868(10) Uani 1 1 d . . . .
O5 O 0.47505(16) 0.36264(15) 0.19265(8) 0.0217(4) Uani 1 1 d . . . .
O12 O 0.45638(19) 0.60062(16) 0.37672(8) 0.0293(4) Uani 1 1 d . . . .
O10 O 0.65883(17) 0.36085(16) 0.27141(8) 0.0249(4) Uani 1 1 d . . . .
N4 N 0.20328(19) 0.32385(17) 0.26361(9) 0.0187(4) Uani 1 1 d . . . .
O2 O 0.36252(17) 0.21782(16) 0.36883(7) 0.0223(4) Uani 1 1 d . . . .
O8 O 0.60464(18) 0.27971(16) 0.36000(8) 0.0263(4) Uani 1 1 d . . . .
O9 O 0.58998(17) 0.47730(16) 0.36186(8) 0.0251(4) Uani 1 1 d . . . .
O11 O 0.5033(2) 0.11042(18) 0.39015(9) 0.0309(5) Uani 1 1 d . . . .
O6 O 0.49183(16) 0.17536(15) 0.19859(8) 0.0225(4) Uani 1 1 d . . . .
O3 O 0.35106(17) 0.40493(15) 0.36630(7) 0.0223(4) Uani 1 1 d . . . .
O1 O 0.38633(15) 0.27647(14) 0.27318(7) 0.0172(3) Uani 1 1 d . . . .
N9 N 0.4383(3) 0.6359(2) 0.23360(12) 0.0345(6) Uani 1 1 d . . . .
H9A H 0.4347 0.5891 0.2491 0.041 Uiso 1 1 calc R . . .
N6 N 0.21582(19) 0.12813(18) 0.26519(9) 0.0207(4) Uani 1 1 d . . . .
O4 O 0.40893(17) 0.47488(15) 0.27640(7) 0.0211(4) Uani 1 1 d . . . .
O13 O 0.64884(18) 0.29877(17) 0.16105(8) 0.0272(4) Uani 1 1 d . . . .
C7 C 0.2209(3) 0.4089(2) 0.12320(11) 0.0242(6) Uani 1 1 d . . . .
N12 N 0.3357(2) 0.4097(2) 0.48511(10) 0.0297(5) Uani 1 1 d . . . .
H12A H 0.3824 0.4130 0.4633 0.036 Uiso 1 1 calc R . . .
N11 N 0.2844(2) 0.3387(2) 0.55308(10) 0.0279(5) Uani 1 1 d . . . .
H11A H 0.3166 0.3950 0.5770 0.034 Uiso 1 1 calc R . . .
C24 C 0.0149(3) 0.3182(3) 0.22366(14) 0.0319(7) Uani 1 1 d . . . .
H24 H 0.0126 0.2654 0.1946 0.038 Uiso 1 1 calc R . . .
O15 O 0.5148(2) 0.9092(2) 0.21811(13) 0.0468(6) Uani 1 1 d . . . .
C57 C 0.3096(3) -0.0158(3) 0.46927(15) 0.0403(8) Uani 1 1 d . . . .
H57 H 0.2791 -0.0792 0.4452 0.048 Uiso 1 1 calc R . . .
C55 C 0.3376(3) 0.1614(2) 0.49051(12) 0.0278(6) Uani 1 1 d . . . .
O14 O 0.78872(18) 0.43802(18) 0.37201(9) 0.0301(5) Uani 1 1 d . . . .
C19 C 0.1103(2) 0.3615(2) 0.26423(12) 0.0230(5) Uani 1 1 d . . . .
C1 C 0.0457(2) 0.2129(2) 0.37183(11) 0.0230(5) Uani 1 1 d . . . .
C32 C 0.1136(3) -0.0426(3) 0.26083(13) 0.0315(6) Uani 1 1 d . . . .
H32 H 0.1800 -0.0520 0.2751 0.038 Uiso 1 1 calc R . . .
N13 N 0.6697(3) 1.0413(2) 0.25652(14) 0.0411(7) Uani 1 1 d . . . .
C72 C 0.1755(3) 0.4663(3) 0.46042(14) 0.0375(7) Uani 1 1 d . . . .
H72A H 0.1221 0.4096 0.4667 0.045 Uiso 1 1 calc R . . .
H72B H 0.1862 0.4471 0.4234 0.045 Uiso 1 1 calc R . . .
N10 N 0.3176(2) 0.2430(2) 0.47342(10) 0.0288(5) Uani 1 1 d . . . .
H10A H 0.3080 0.2359 0.4392 0.035 Uiso 1 1 calc R . . .
C77 C 0.5771(3) 0.9924(3) 0.22076(17) 0.0394(8) Uani 1 1 d . . . .
H77 H 0.5568 1.0232 0.1952 0.047 Uiso 1 1 calc R . . .
C74 C 0.3118(2) 0.3297(2) 0.50420(11) 0.0247(6) Uani 1 1 d . . . .
C58 C 0.3725(3) -0.0039(3) 0.51891(16) 0.0415(8) Uani 1 1 d . . . .
H58 H 0.3831 -0.0590 0.5288 0.050 Uiso 1 1 calc R . . .
C2 C -0.0316(3) 0.2670(3) 0.37384(13) 0.0302(6) Uani 1 1 d . . . .
H2 H -0.0224 0.3190 0.3578 0.036 Uiso 1 1 calc R . . .
C53 C 0.3546(3) 0.8496(3) 0.31775(16) 0.0425(8) Uani 1 1 d . . . .
H53A H 0.3910 0.8993 0.3519 0.051 Uiso 1 1 calc R . . .
H53B H 0.3470 0.8841 0.2903 0.051 Uiso 1 1 calc R . . .
N1 N 0.1407(2) 0.23964(18) 0.34933(9) 0.0216(5) Uani 1 1 d . . . .
O7 O 0.43429(17) 0.10204(16) 0.28574(8) 0.0238(4) Uani 1 1 d . . . .
C54 C 0.4271(3) 0.7813(3) 0.30258(15) 0.0377(7) Uani 1 1 d . . . .
H54A H 0.5005 0.8206 0.2992 0.045 Uiso 1 1 calc R . . .
H54B H 0.4378 0.7492 0.3308 0.045 Uiso 1 1 calc R . . .
N7 N 0.5310(3) 0.7232(2) 0.17949(12) 0.0410(7) Uani 1 1 d . . . .
H7 H 0.5400 0.7799 0.2021 0.049 Uiso 1 1 calc R . . .
C20 C 0.1145(3) 0.4424(3) 0.30648(13) 0.0304(6) Uani 1 1 d . . . .
H20 H 0.1785 0.4722 0.3335 0.036 Uiso 1 1 calc R . . .
C73 C 0.5037(3) 0.6415(2) 0.19773(13) 0.0321(7) Uani 1 1 d . . . .
N5 N 0.27867(19) 0.19957(18) 0.17534(9) 0.0203(4) Uani 1 1 d . . . .
C49 C 0.3706(3) 0.7025(3) 0.24961(14) 0.0329(7) Uani 1 1 d . . . .
H49 H 0.3617 0.7362 0.2215 0.039 Uiso 1 1 calc R . . .
N2 N 0.2601(2) 0.38628(18) 0.16897(9) 0.0213(5) Uani 1 1 d . . . .
C13 C 0.2211(3) -0.0819(2) 0.14570(12) 0.0297(6) Uani 1 1 d . . . .
C33 C 0.0144(3) -0.1205(3) 0.24675(16) 0.0400(8) Uani 1 1 d . . . .
H33 H 0.0144 -0.1821 0.2518 0.048 Uiso 1 1 calc R . . .
C25 C 0.2347(3) 0.1588(2) 0.12016(11) 0.0240(6) Uani 1 1 d . . . .
C30 C 0.2939(3) 0.1095(3) 0.08683(12) 0.0312(6) Uani 1 1 d . . . .
H30 H 0.3617 0.1030 0.1016 0.037 Uiso 1 1 calc R . . .
C31 C 0.1146(2) 0.0495(2) 0.25379(11) 0.0216(5) Uani 1 1 d . . . .
C6 C 0.0300(3) 0.1332(3) 0.39508(15) 0.0346(7) Uani 1 1 d . . . .
H6 H 0.0798 0.0957 0.3932 0.042 Uiso 1 1 calc R . . .
C69 C 0.3222(3) 0.6748(3) 0.50202(15) 0.0379(7) Uani 1 1 d . . . .
H69A H 0.3755 0.7320 0.4961 0.045 Uiso 1 1 calc R . . .
H69B H 0.3088 0.6939 0.5386 0.045 Uiso 1 1 calc R . . .
C23 C -0.0772(3) 0.3542(3) 0.22683(17) 0.0425(9) Uani 1 1 d . . . .
H23 H -0.1421 0.3239 0.2003 0.051 Uiso 1 1 calc R . . .
C56 C 0.2913(3) 0.0661(3) 0.45484(13) 0.0350(7) Uani 1 1 d . . . .
H56 H 0.2481 0.0573 0.4214 0.042 Uiso 1 1 calc R . . .
C17 C 0.2085(6) -0.2502(4) 0.1000(3) 0.107(3) Uani 1 1 d . . . .
H17 H 0.2412 -0.3011 0.0925 0.128 Uiso 1 1 calc R . . .
C68 C 0.3719(3) 0.5884(3) 0.49557(14) 0.0345(7) Uani 1 1 d . . . .
H68A H 0.3957 0.5762 0.4610 0.041 Uiso 1 1 calc R . . .
H68B H 0.4378 0.6066 0.5237 0.041 Uiso 1 1 calc R . . .
C35 C -0.0844(3) -0.0161(3) 0.21825(19) 0.0461(9) Uani 1 1 d . . . .
H35 H -0.1509 -0.0076 0.2034 0.055 Uiso 1 1 calc R . . .
C52 C 0.2398(4) 0.7895(4) 0.32251(18) 0.0502(10) Uani 1 1 d . . . .
H52A H 0.1941 0.8334 0.3310 0.060 Uiso 1 1 calc R . . .
H52B H 0.2472 0.7592 0.3518 0.060 Uiso 1 1 calc R . . .
C36 C 0.0141(3) 0.0635(3) 0.23304(16) 0.0362(7) Uani 1 1 d . . . .
H36 H 0.0135 0.1257 0.2292 0.043 Uiso 1 1 calc R . . .
C16 C 0.0986(6) -0.2665(4) 0.0761(3) 0.096(3) Uani 1 1 d . . . .
H16 H 0.0572 -0.3290 0.0532 0.116 Uiso 1 1 calc R . . .
C71 C 0.1274(3) 0.5542(3) 0.46836(17) 0.0477(9) Uani 1 1 d . . . .
H71A H 0.0586 0.5363 0.4421 0.057 Uiso 1 1 calc R . . .
H71B H 0.1092 0.5690 0.5042 0.057 Uiso 1 1 calc R . . .
C60 C 0.4040(3) 0.1738(3) 0.53971(13) 0.0355(7) Uani 1 1 d . . . .
H60 H 0.4381 0.2373 0.5632 0.043 Uiso 1 1 calc R . . .
C67 C 0.2874(3) 0.4929(2) 0.49876(11) 0.0261(6) Uani 1 1 d . . . .
H67 H 0.2739 0.5019 0.5358 0.031 Uiso 1 1 calc R . . .
C12 C 0.1231(3) 0.4354(3) 0.11770(14) 0.0377(8) Uani 1 1 d . . . .
H12 H 0.0823 0.4393 0.1454 0.045 Uiso 1 1 calc R . . .
C26 C 0.1329(3) 0.1672(3) 0.09711(12) 0.0305(6) Uani 1 1 d . . . .
H26 H 0.0928 0.2002 0.1187 0.037 Uiso 1 1 calc R . . .
C22 C -0.0730(3) 0.4344(3) 0.26890(18) 0.0437(9) Uani 1 1 d . . . .
H22 H -0.1345 0.4584 0.2706 0.052 Uiso 1 1 calc R . . .
C61 C 0.2052(3) 0.2624(2) 0.56974(12) 0.0282(6) Uani 1 1 d . . . .
H61 H 0.2028 0.1967 0.5476 0.034 Uiso 1 1 calc R . . .
C59 C 0.4192(3) 0.0905(3) 0.55361(14) 0.0415(8) Uani 1 1 d . . . .
H59 H 0.4618 0.0988 0.5871 0.050 Uiso 1 1 calc R . . .
C18 C 0.2705(5) -0.1576(3) 0.1353(2) 0.0646(15) Uani 1 1 d . . . .
H18 H 0.3443 -0.1466 0.1517 0.078 Uiso 1 1 calc R . . .
C43 C 0.6543(3) 0.5780(3) 0.16463(13) 0.0361(7) Uani 1 1 d . . . .
H43 H 0.6755 0.6417 0.1556 0.043 Uiso 1 1 calc R . . .
C21 C 0.0226(3) 0.4790(3) 0.30838(16) 0.0404(8) Uani 1 1 d . . . .
H21 H 0.0258 0.5338 0.3365 0.048 Uiso 1 1 calc R . . .
C28 C 0.1508(4) 0.0782(3) 0.00927(13) 0.0459(10) Uani 1 1 d . . . .
H28 H 0.1230 0.0515 -0.0277 0.055 Uiso 1 1 calc R . . .
C15 C 0.0495(4) -0.1906(4) 0.08573(19) 0.0636(14) Uani 1 1 d . . . .
H15 H -0.0240 -0.2018 0.0689 0.076 Uiso 1 1 calc R . . .
N8 N 0.5430(3) 0.5647(2) 0.17923(12) 0.0351(6) Uani 1 1 d . . . .
H8A H 0.5009 0.5051 0.1758 0.042 Uiso 1 1 calc R . . .
N3 N 0.2833(2) 0.00955(19) 0.18074(10) 0.0238(5) Uani 1 1 d . . . .
C3 C -0.1211(3) 0.2432(3) 0.39955(15) 0.0390(8) Uani 1 1 d . . . .
H3 H -0.1721 0.2794 0.4009 0.047 Uiso 1 1 calc R . . .
C66 C 0.2442(3) 0.2695(3) 0.62864(13) 0.0403(8) Uani 1 1 d . . . .
H66A H 0.2500 0.3351 0.6511 0.048 Uiso 1 1 calc R . . .
H66B H 0.3181 0.2605 0.6334 0.048 Uiso 1 1 calc R . . .
C29 C 0.2516(4) 0.0701(3) 0.03163(13) 0.0426(9) Uani 1 1 d . . . .
H29 H 0.2918 0.0379 0.0096 0.051 Uiso 1 1 calc R . . .
C70 C 0.2113(4) 0.6455(3) 0.46181(16) 0.0491(10) Uani 1 1 d . . . .
H70A H 0.1800 0.7007 0.4676 0.059 Uiso 1 1 calc R . . .
H70B H 0.2258 0.6320 0.4253 0.059 Uiso 1 1 calc R . . .
C47 C 0.7643(4) 0.5118(4) 0.09964(19) 0.0584(12) Uani 1 1 d . . . .
H47A H 0.7607 0.4556 0.0697 0.070 Uiso 1 1 calc R . . .
H47B H 0.7851 0.5717 0.0877 0.070 Uiso 1 1 calc R . . .
C37 C 0.5461(4) 0.7233(3) 0.12590(16) 0.0455(9) Uani 1 1 d . . . .
C76 C 0.7352(4) 1.1421(3) 0.2583(2) 0.0530(11) Uani 1 1 d . . . .
H76A H 0.7090 1.1579 0.2262 0.080 Uiso 1 1 calc GR . . .
H76B H 0.8132 1.1462 0.2604 0.080 Uiso 1 1 calc GR . . .
H76C H 0.7267 1.1887 0.2895 0.080 Uiso 1 1 calc GR . . .
C27 C 0.0911(3) 0.1263(3) 0.04201(14) 0.0422(9) Uani 1 1 d . . . .
H27 H 0.0226 0.1312 0.0270 0.051 Uiso 1 1 calc R . . .
C11 C 0.0866(4) 0.4563(4) 0.07015(17) 0.0529(11) Uani 1 1 d . . . .
H11 H 0.0207 0.4738 0.0662 0.064 Uiso 1 1 calc R . . .
C4 C -0.1358(3) 0.1660(3) 0.42334(16) 0.0455(9) Uani 1 1 d . . . .
H4 H -0.1960 0.1509 0.4410 0.055 Uiso 1 1 calc R . . .
C34 C -0.0851(3) -0.1081(3) 0.22527(17) 0.0430(8) Uani 1 1 d . . . .
H34 H -0.1517 -0.1610 0.2157 0.052 Uiso 1 1 calc R . . .
C48 C 0.6496(4) 0.4977(3) 0.11484(14) 0.0435(9) Uani 1 1 d . . . .
H48A H 0.5966 0.4998 0.0852 0.052 Uiso 1 1 calc R . . .
H48B H 0.6233 0.4328 0.1214 0.052 Uiso 1 1 calc R . . .
C9 C 0.2425(4) 0.4230(4) 0.03419(15) 0.0501(10) Uani 1 1 d . . . .
H9 H 0.2821 0.4184 0.0060 0.060 Uiso 1 1 calc R . . .
C14 C 0.1103(3) -0.0983(3) 0.12048(15) 0.0435(8) Uani 1 1 d . . . .
H14 H 0.0778 -0.0472 0.1271 0.052 Uiso 1 1 calc R . . .
C5 C -0.0608(3) 0.1107(3) 0.42105(17) 0.0461(9) Uani 1 1 d . . . .
H5 H -0.0713 0.0585 0.4369 0.055 Uiso 1 1 calc R . . .
C8 C 0.2808(3) 0.4013(3) 0.08102(13) 0.0394(8) Uani 1 1 d . . . .
H8 H 0.3456 0.3821 0.0842 0.047 Uiso 1 1 calc R . . .
C44 C 0.7408(4) 0.5860(3) 0.21101(16) 0.0477(9) Uani 1 1 d . . . .
H44A H 0.7201 0.5258 0.2228 0.057 Uiso 1 1 calc R . . .
H44B H 0.7443 0.6421 0.2409 0.057 Uiso 1 1 calc R . . .
C38 C 0.4780(5) 0.6554(4) 0.08331(19) 0.0641(13) Uani 1 1 d . . . .
H38 H 0.4195 0.6045 0.0878 0.077 Uiso 1 1 calc R . . .
C42 C 0.6300(4) 0.8058(4) 0.1202(2) 0.0580(12) Uani 1 1 d . . . .
H42 H 0.6737 0.8562 0.1504 0.070 Uiso 1 1 calc R . . .
C10 C 0.1463(4) 0.4512(3) 0.02911(15) 0.0496(10) Uani 1 1 d . . . .
H10 H 0.1220 0.4667 -0.0021 0.060 Uiso 1 1 calc R . . .
C62 C 0.0879(3) 0.2726(4) 0.56074(18) 0.0475(9) Uani 1 1 d . . . .
H62A H 0.0638 0.2666 0.5229 0.057 Uiso 1 1 calc R . . .
H62B H 0.0888 0.3380 0.5817 0.057 Uiso 1 1 calc R . . .
C75 C 0.7015(5) 1.0006(4) 0.3001(2) 0.0671(14) Uani 1 1 d . . . .
H75A H 0.6658 1.0208 0.3297 0.101 Uiso 1 1 calc GR . . .
H75B H 0.7818 1.0252 0.3119 0.101 Uiso 1 1 calc GR . . .
H75C H 0.6780 0.9290 0.2873 0.101 Uiso 1 1 calc GR . . .
C65 C 0.1613(4) 0.1899(3) 0.64603(16) 0.0492(10) Uani 1 1 d . . . .
H65A H 0.1628 0.1244 0.6264 0.059 Uiso 1 1 calc R . . .
H65B H 0.1847 0.1983 0.6843 0.059 Uiso 1 1 calc R . . .
C51 C 0.1824(4) 0.7091(3) 0.2707(2) 0.0551(11) Uani 1 1 d . . . .
H51A H 0.1674 0.7396 0.2423 0.066 Uiso 1 1 calc R . . .
H51B H 0.1108 0.6688 0.2755 0.066 Uiso 1 1 calc R . . .
C46 C 0.8525(4) 0.5201(4) 0.1457(2) 0.0592(12) Uani 1 1 d . . . .
H46A H 0.9255 0.5352 0.1352 0.071 Uiso 1 1 calc R . . .
H46B H 0.8378 0.4566 0.1542 0.071 Uiso 1 1 calc R . . .
C50 C 0.2555(3) 0.6421(3) 0.2539(2) 0.0508(10) Uani 1 1 d . . . .
H50A H 0.2631 0.6056 0.2804 0.061 Uiso 1 1 calc R . . .
H50B H 0.2190 0.5939 0.2193 0.061 Uiso 1 1 calc R . . .
C45 C 0.8549(4) 0.6002(4) 0.1952(2) 0.0564(11) Uani 1 1 d . . . .
H45A H 0.8799 0.6649 0.1882 0.068 Uiso 1 1 calc R . . .
H45B H 0.9087 0.5996 0.2250 0.068 Uiso 1 1 calc R . . .
C64 C 0.0426(4) 0.1948(4) 0.6359(2) 0.0645(13) Uani 1 1 d . . . .
H64A H 0.0384 0.2560 0.6595 0.077 Uiso 1 1 calc R . . .
H64B H -0.0080 0.1391 0.6444 0.077 Uiso 1 1 calc R . . .
C40 C 0.5766(8) 0.7410(6) 0.0245(2) 0.095(2) Uani 1 1 d . . . .
H40 H 0.5840 0.7473 -0.0099 0.114 Uiso 1 1 calc R . . .
C39 C 0.4941(7) 0.6602(5) 0.0308(2) 0.087(2) Uani 1 1 d . . . .
H39 H 0.4499 0.6098 0.0007 0.104 Uiso 1 1 calc R . . .
C41 C 0.6456(7) 0.8099(5) 0.0684(3) 0.087(2) Uani 1 1 d . . . .
H41 H 0.7044 0.8608 0.0641 0.104 Uiso 1 1 calc R . . .
C63 C 0.0052(4) 0.1914(5) 0.5777(2) 0.0672(14) Uani 1 1 d . . . .
H63A H -0.0688 0.2005 0.5733 0.081 Uiso 1 1 calc R . . .
H63B H -0.0007 0.1265 0.5544 0.081 Uiso 1 1 calc R . . .
O16A O 0.2365(18) -0.0667(12) -0.1239(5) 0.153(7) Uani 0.649(17) 1 d D P A 1
C79A C 0.3791(14) -0.1653(15) -0.0407(5) 0.132(8) Uani 0.649(17) 1 d D P A 1
H79A H 0.3750 -0.1506 -0.0031 0.198 Uiso 0.649(17) 1 calc GR P A 1
H79B H 0.4493 -0.1241 -0.0453 0.198 Uiso 0.649(17) 1 calc GR P A 1
H79C H 0.3740 -0.2343 -0.0541 0.198 Uiso 0.649(17) 1 calc GR P A 1
C78A C 0.1840(13) -0.2053(14) -0.0620(6) 0.133(6) Uani 0.649(17) 1 d D P A 1
H78A H 0.1835 -0.2736 -0.0702 0.200 Uiso 0.649(17) 1 calc GR P A 1
H78B H 0.1218 -0.2000 -0.0851 0.200 Uiso 0.649(17) 1 calc GR P A 1
H78C H 0.1773 -0.1830 -0.0250 0.200 Uiso 0.649(17) 1 calc GR P A 1
C80A C 0.307(2) -0.0875(11) -0.0996(5) 0.211(19) Uani 0.649(17) 1 d D P A 1
H80A H 0.3814 -0.0598 -0.1021 0.254 Uiso 0.649(17) 1 calc R P A 1
N14A N 0.2864(6) -0.1452(8) -0.0705(4) 0.065(5) Uani 0.649(17) 1 d D P A 1
C79B C 0.403(2) -0.081(2) -0.0670(13) 0.131(10) Uani 0.351(17) 1 d D P A 2
H79D H 0.4433 -0.1253 -0.0828 0.197 Uiso 0.351(17) 1 calc GR P A 2
H79E H 0.4400 -0.0472 -0.0301 0.197 Uiso 0.351(17) 1 calc GR P A 2
H79F H 0.4032 -0.0332 -0.0869 0.197 Uiso 0.351(17) 1 calc GR P A 2
C80B C 0.197(3) -0.137(2) -0.0954(7) 0.114(12) Uani 0.351(17) 1 d D P A 2
H80B H 0.1400 -0.1869 -0.0891 0.137 Uiso 0.351(17) 1 calc R P A 2
C78B C 0.274(3) -0.211(2) -0.0387(13) 0.131(10) Uani 0.351(17) 1 d D P A 2
H78D H 0.2890 -0.2696 -0.0587 0.197 Uiso 0.351(17) 1 calc GR P A 2
H78E H 0.1971 -0.2293 -0.0333 0.197 Uiso 0.351(17) 1 calc GR P A 2
H78F H 0.3237 -0.1841 -0.0043 0.197 Uiso 0.351(17) 1 calc GR P A 2
N14B N 0.290(2) -0.1381(18) -0.0684(8) 0.13(2) Uani 0.351(17) 1 d D P A 2
O16B O 0.153(2) -0.1023(18) -0.1237(7) 0.120(8) Uani 0.351(17) 1 d D P A 2

loop_
_atom_site_aniso_label
_atom_site_aniso_U_11
_atom_site_aniso_U_22
_atom_site_aniso_U_33
_atom_site_aniso_U_23
_atom_site_aniso_U_13
_atom_site_aniso_U_12
Mo1 0.01621(10) 0.02341(11) 0.01381(10) 0.00495(8) 0.00459(7) 0.00599(8)
Mo2 0.01632(10) 0.02230(11) 0.01404(10) 0.00590(8) 0.00267(7) 0.00629(8)
Mo3 0.01780(10) 0.02003(11) 0.01599(10) 0.00224(8) 0.00314(7) 0.00558(8)
V1 0.0216(2) 0.0249(2) 0.0163(2) 0.00728(17) 0.00337(16) 0.00925(18)
V2 0.0194(2) 0.0209(2) 0.0147(2) 0.00287(16) 0.00398(16) 0.00509(17)
V4 0.0173(2) 0.0256(2) 0.0159(2) 0.00336(17) 0.00192(16) 0.00553(18)
V3 0.0173(2) 0.0235(2) 0.0155(2) 0.00448(17) 0.00528(16) 0.00649(17)
O5 0.0196(9) 0.0269(10) 0.0202(9) 0.0095(8) 0.0057(7) 0.0064(8)
O12 0.0337(11) 0.0262(10) 0.0236(10) 0.0014(8) 0.0061(8) 0.0065(9)
O10 0.0221(10) 0.0304(10) 0.0192(9) 0.0045(8) 0.0039(7) 0.0051(8)
N4 0.0172(10) 0.0220(11) 0.0177(10) 0.0054(8) 0.0035(8) 0.0073(9)
O2 0.0238(9) 0.0305(10) 0.0152(8) 0.0089(8) 0.0040(7) 0.0103(8)
O8 0.0241(10) 0.0308(11) 0.0230(10) 0.0083(8) 0.0021(8) 0.0072(8)
O9 0.0200(9) 0.0284(10) 0.0225(9) 0.0011(8) 0.0018(7) 0.0063(8)
O11 0.0337(11) 0.0363(12) 0.0275(11) 0.0153(9) 0.0029(9) 0.0141(10)
O6 0.0190(9) 0.0257(10) 0.0221(9) 0.0035(8) 0.0054(7) 0.0081(8)
O3 0.0235(9) 0.0260(10) 0.0151(8) 0.0018(7) 0.0041(7) 0.0071(8)
O1 0.0171(8) 0.0208(9) 0.0133(8) 0.0047(7) 0.0026(6) 0.0053(7)
N9 0.0462(17) 0.0306(14) 0.0351(14) 0.0174(12) 0.0157(12) 0.0153(12)
N6 0.0184(11) 0.0243(11) 0.0195(10) 0.0079(9) 0.0036(8) 0.0050(9)
O4 0.0233(9) 0.0215(9) 0.0166(8) 0.0036(7) 0.0036(7) 0.0054(7)
O13 0.0250(10) 0.0358(11) 0.0237(10) 0.0089(9) 0.0096(8) 0.0115(9)
C7 0.0273(14) 0.0269(14) 0.0173(12) 0.0065(10) 0.0000(10) 0.0077(11)
N12 0.0368(14) 0.0331(14) 0.0246(12) 0.0108(10) 0.0149(10) 0.0132(11)
N11 0.0316(13) 0.0301(13) 0.0168(11) 0.0051(9) 0.0058(9) 0.0016(10)
C24 0.0222(14) 0.0358(17) 0.0389(17) 0.0143(14) 0.0029(12) 0.0086(12)
O15 0.0405(14) 0.0326(13) 0.0642(18) 0.0126(12) 0.0031(12) 0.0096(11)
C57 0.0420(19) 0.0325(17) 0.0405(19) 0.0029(14) 0.0053(15) 0.0089(15)
C55 0.0293(15) 0.0311(15) 0.0229(14) 0.0063(12) 0.0044(11) 0.0103(12)
O14 0.0201(10) 0.0398(12) 0.0249(10) 0.0048(9) 0.0006(8) 0.0056(9)
C19 0.0185(13) 0.0292(14) 0.0264(13) 0.0144(11) 0.0079(10) 0.0084(11)
C1 0.0198(13) 0.0259(14) 0.0199(12) 0.0046(10) 0.0052(10) 0.0026(11)
C32 0.0304(16) 0.0322(16) 0.0357(16) 0.0163(13) 0.0052(12) 0.0102(13)
N13 0.0361(16) 0.0358(16) 0.0519(18) 0.0108(14) 0.0078(13) 0.0130(13)
C72 0.0350(17) 0.0383(18) 0.0328(16) 0.0021(14) -0.0010(13) 0.0105(14)
N10 0.0391(14) 0.0323(13) 0.0161(11) 0.0064(10) 0.0060(10) 0.0127(11)
C77 0.0422(19) 0.0285(16) 0.052(2) 0.0119(15) 0.0085(16) 0.0178(15)
C74 0.0241(13) 0.0289(14) 0.0179(12) 0.0046(11) 0.0022(10) 0.0052(11)
C58 0.042(2) 0.043(2) 0.050(2) 0.0224(17) 0.0142(16) 0.0201(16)
C2 0.0286(15) 0.0341(16) 0.0306(15) 0.0089(13) 0.0107(12) 0.0123(13)
C53 0.050(2) 0.0380(19) 0.0389(18) 0.0045(15) 0.0019(15) 0.0203(17)
N1 0.0229(11) 0.0227(11) 0.0193(10) 0.0041(9) 0.0059(9) 0.0079(9)
O7 0.0250(10) 0.0282(10) 0.0204(9) 0.0064(8) 0.0021(7) 0.0128(8)
C54 0.0365(18) 0.0370(18) 0.0386(18) 0.0078(14) 0.0028(14) 0.0133(15)
N7 0.0545(19) 0.0350(15) 0.0320(15) 0.0131(12) 0.0140(13) 0.0061(14)
C20 0.0322(16) 0.0361(16) 0.0295(15) 0.0087(13) 0.0096(12) 0.0202(13)
C73 0.0389(17) 0.0240(14) 0.0303(15) 0.0074(12) 0.0068(13) 0.0050(13)
N5 0.0161(10) 0.0279(12) 0.0172(10) 0.0058(9) 0.0037(8) 0.0077(9)
C49 0.0391(18) 0.0308(16) 0.0328(16) 0.0130(13) 0.0082(13) 0.0133(14)
N2 0.0217(11) 0.0256(12) 0.0189(11) 0.0072(9) 0.0051(8) 0.0096(9)
C13 0.0342(16) 0.0272(15) 0.0196(13) 0.0032(11) 0.0003(11) 0.0009(12)
C33 0.0417(19) 0.0301(17) 0.051(2) 0.0195(15) 0.0117(16) 0.0064(14)
C25 0.0284(14) 0.0237(13) 0.0149(12) 0.0040(10) 0.0017(10) 0.0018(11)
C30 0.0347(16) 0.0362(17) 0.0219(14) 0.0052(12) 0.0091(12) 0.0108(13)
C31 0.0194(13) 0.0222(13) 0.0214(12) 0.0058(10) 0.0047(10) 0.0033(10)
C6 0.0322(16) 0.0359(17) 0.0420(18) 0.0187(14) 0.0141(14) 0.0110(14)
C69 0.046(2) 0.0337(17) 0.0359(17) 0.0072(14) 0.0131(15) 0.0156(15)
C23 0.0176(14) 0.055(2) 0.061(2) 0.0277(19) 0.0039(14) 0.0122(15)
C56 0.0376(17) 0.0350(17) 0.0266(15) 0.0028(13) -0.0009(13) 0.0098(14)
C17 0.113(5) 0.038(3) 0.122(6) -0.036(3) -0.053(5) 0.027(3)
C68 0.0355(17) 0.0348(17) 0.0356(17) 0.0091(13) 0.0147(13) 0.0120(14)
C35 0.0224(16) 0.0382(19) 0.070(3) 0.0099(18) -0.0011(16) 0.0054(14)
C52 0.055(2) 0.061(3) 0.054(2) 0.027(2) 0.0223(19) 0.035(2)
C36 0.0236(15) 0.0276(16) 0.055(2) 0.0139(15) 0.0016(14) 0.0048(12)
C16 0.111(5) 0.040(3) 0.090(4) -0.013(3) -0.050(4) -0.001(3)
C71 0.040(2) 0.057(2) 0.046(2) 0.0059(18) -0.0033(16) 0.0256(18)
C60 0.0378(17) 0.0378(18) 0.0258(15) 0.0016(13) -0.0006(13) 0.0125(14)
C67 0.0295(15) 0.0316(15) 0.0192(12) 0.0059(11) 0.0083(11) 0.0122(12)
C12 0.0405(18) 0.056(2) 0.0267(15) 0.0149(15) 0.0069(13) 0.0278(17)
C26 0.0272(15) 0.0372(17) 0.0218(14) 0.0053(12) -0.0011(11) 0.0060(13)
C22 0.0285(17) 0.056(2) 0.071(3) 0.038(2) 0.0259(17) 0.0270(16)
C61 0.0307(15) 0.0309(15) 0.0190(13) 0.0053(11) 0.0066(11) 0.0037(12)
C59 0.049(2) 0.050(2) 0.0287(16) 0.0126(15) 0.0005(14) 0.0230(18)
C18 0.069(3) 0.035(2) 0.066(3) -0.014(2) -0.027(2) 0.018(2)
C43 0.0352(17) 0.0426(19) 0.0281(15) 0.0074(14) 0.0117(13) 0.0078(14)
C21 0.044(2) 0.050(2) 0.049(2) 0.0243(17) 0.0276(16) 0.0321(17)
C28 0.057(2) 0.048(2) 0.0162(14) 0.0027(14) -0.0001(14) -0.0029(18)
C15 0.056(3) 0.055(3) 0.049(2) 0.007(2) -0.021(2) -0.013(2)
N8 0.0353(15) 0.0326(14) 0.0361(14) 0.0107(12) 0.0140(12) 0.0045(12)
N3 0.0250(12) 0.0264(12) 0.0205(11) 0.0060(9) 0.0053(9) 0.0087(10)
C3 0.0292(16) 0.045(2) 0.0409(18) 0.0038(15) 0.0145(14) 0.0130(15)
C66 0.051(2) 0.046(2) 0.0222(15) 0.0120(14) 0.0096(14) 0.0081(17)
C29 0.061(2) 0.044(2) 0.0187(15) 0.0040(14) 0.0144(15) 0.0107(17)
C70 0.070(3) 0.050(2) 0.0364(19) 0.0132(17) 0.0027(18) 0.035(2)
C47 0.068(3) 0.068(3) 0.050(2) 0.015(2) 0.031(2) 0.033(2)
C37 0.054(2) 0.050(2) 0.0377(19) 0.0240(17) 0.0093(17) 0.0133(18)
C76 0.044(2) 0.0337(19) 0.079(3) 0.0102(19) 0.011(2) 0.0120(17)
C27 0.0363(18) 0.052(2) 0.0255(16) 0.0114(15) -0.0099(13) -0.0007(16)
C11 0.056(2) 0.075(3) 0.043(2) 0.028(2) 0.0018(18) 0.037(2)
C4 0.0327(18) 0.057(2) 0.0396(19) 0.0091(17) 0.0207(15) 0.0004(16)
C34 0.0289(17) 0.0324(17) 0.062(2) 0.0125(16) 0.0120(16) -0.0013(14)
C48 0.050(2) 0.049(2) 0.0272(16) 0.0022(15) 0.0090(15) 0.0156(18)
C9 0.048(2) 0.081(3) 0.0227(16) 0.0230(18) 0.0060(15) 0.015(2)
C14 0.0357(18) 0.047(2) 0.0376(18) 0.0070(16) -0.0022(14) 0.0038(16)
C5 0.045(2) 0.046(2) 0.046(2) 0.0244(17) 0.0161(17) -0.0005(17)
C8 0.0355(17) 0.065(2) 0.0232(15) 0.0183(15) 0.0083(13) 0.0179(17)
C44 0.050(2) 0.049(2) 0.0350(18) 0.0005(16) 0.0003(16) 0.0142(18)
C38 0.070(3) 0.070(3) 0.044(2) 0.014(2) 0.001(2) 0.014(3)
C42 0.067(3) 0.059(3) 0.050(2) 0.028(2) 0.020(2) 0.009(2)
C10 0.053(2) 0.066(3) 0.0274(17) 0.0251(17) -0.0051(15) 0.008(2)
C62 0.0355(19) 0.061(3) 0.051(2) 0.028(2) 0.0101(16) 0.0122(18)
C75 0.062(3) 0.069(3) 0.062(3) 0.030(3) -0.007(2) 0.005(2)
C65 0.063(3) 0.050(2) 0.0357(19) 0.0205(17) 0.0168(18) 0.008(2)
C51 0.034(2) 0.047(2) 0.085(3) 0.020(2) 0.014(2) 0.0125(17)
C46 0.051(2) 0.073(3) 0.076(3) 0.035(3) 0.028(2) 0.035(2)
C50 0.039(2) 0.0302(18) 0.077(3) 0.0089(18) 0.0087(19) 0.0079(15)
C45 0.038(2) 0.052(2) 0.072(3) 0.019(2) -0.0034(19) 0.0062(18)
C64 0.063(3) 0.073(3) 0.073(3) 0.040(3) 0.042(3) 0.017(3)
C40 0.164(8) 0.101(5) 0.044(3) 0.032(3) 0.051(4) 0.058(5)
C39 0.127(6) 0.090(4) 0.037(2) 0.003(3) -0.006(3) 0.045(4)
C41 0.113(5) 0.092(5) 0.077(4) 0.056(4) 0.045(4) 0.028(4)
C63 0.030(2) 0.088(4) 0.089(4) 0.049(3) 0.016(2) 0.006(2)
O16A 0.203(17) 0.171(14) 0.105(8) 0.036(8) -0.011(10) 0.109(14)
C79A 0.128(12) 0.194(19) 0.058(6) -0.028(8) -0.012(7) 0.090(13)
C78A 0.134(15) 0.169(17) 0.107(12) 0.050(11) 0.024(10) 0.052(13)
C80A 0.50(6) 0.085(10) 0.076(10) 0.035(9) 0.11(2) 0.10(2)
N14A 0.051(4) 0.073(9) 0.062(9) -0.006(6) 0.013(4) 0.026(4)
C79B 0.13(2) 0.130(18) 0.14(2) 0.033(16) 0.062(16) 0.043(15)
C80B 0.16(3) 0.13(2) 0.041(10) -0.021(12) -0.012(13) 0.07(2)
C78B 0.13(2) 0.130(18) 0.14(2) 0.033(16) 0.062(16) 0.043(15)
N14B 0.28(5) 0.079(19) 0.039(14) 0.001(12) 0.047(19) 0.11(2)
O16B 0.122(16) 0.140(17) 0.090(11) 0.012(11) -0.031(12) 0.067(15)

loop_
_atom_type_symbol
_atom_type_description
_atom_type_scat_dispersion_real
_atom_type_scat_dispersion_imag
_atom_type_scat_source
C C 0.0181 0.0091 'International Tables Vol C Tables 4.2.6.8 and 6.1.1.4'
H H 0.0000 0.0000 'International Tables Vol C Tables 4.2.6.8 and 6.1.1.4'
Mo Mo -0.0483 2.7339 'International Tables Vol C Tables 4.2.6.8 and 6.1.1.4'
N N 0.0311 0.0180 'International Tables Vol C Tables 4.2.6.8 and 6.1.1.4'
O O 0.0492 0.0322 'International Tables Vol C Tables 4.2.6.8 and 6.1.1.4'
V V 0.0687 2.1097 'International Tables Vol C Tables 4.2.6.8 and 6.1.1.4'

loop_
_geom_angle_atom_site_label_1
_geom_angle_atom_site_label_2
_geom_angle_atom_site_label_3
_geom_angle
Mo2 Mo1 Mo3 60.271(7)
N4 Mo1 Mo2 37.07(6)
N4 Mo1 Mo3 87.69(6)
N4 Mo1 O2 162.00(9)
N4 Mo1 O3 88.29(9)
N4 Mo1 O1 77.54(8)
O2 Mo1 Mo2 125.84(6)
O2 Mo1 Mo3 83.68(6)
O2 Mo1 O3 83.79(8)
O2 Mo1 O1 85.73(7)
O3 Mo1 Mo2 85.84(5)
O3 Mo1 Mo3 124.89(5)
O3 Mo1 O1 85.64(7)
O1 Mo1 Mo2 40.47(5)
O1 Mo1 Mo3 40.03(5)
N6 Mo1 Mo2 83.84(7)
N6 Mo1 Mo3 37.15(7)
N6 Mo1 N4 92.37(9)
N6 Mo1 O2 90.24(9)
N6 Mo1 O3 161.89(9)
N6 Mo1 O1 76.85(8)
N1 Mo1 Mo2 135.77(8)
N1 Mo1 Mo3 134.30(8)
N1 Mo1 N4 98.95(10)
N1 Mo1 O2 98.39(10)
N1 Mo1 O3 100.58(9)
N1 Mo1 O1 172.83(9)
N1 Mo1 N6 97.19(10)
Mo1 Mo2 Mo3 60.361(7)
O5 Mo2 Mo1 126.52(5)
O5 Mo2 Mo3 84.88(6)
N4 Mo2 Mo1 37.74(7)
N4 Mo2 Mo3 88.28(7)
N4 Mo2 O5 162.91(8)
N4 Mo2 O1 78.43(8)
N4 Mo2 O4 88.37(9)
N4 Mo2 N5 96.84(9)
O1 Mo2 Mo1 40.69(5)
O1 Mo2 Mo3 40.04(5)
O1 Mo2 O5 86.31(7)
O4 Mo2 Mo1 85.04(5)
O4 Mo2 Mo3 123.59(6)
O4 Mo2 O5 82.45(8)
O4 Mo2 O1 84.33(7)
N5 Mo2 Mo1 87.36(7)
N5 Mo2 Mo3 37.88(7)
N5 Mo2 O5 87.33(9)
N5 Mo2 O1 77.90(8)
N5 Mo2 O4 160.02(9)
N2 Mo2 Mo1 139.35(8)
N2 Mo2 Mo3 134.90(8)
N2 Mo2 O5 94.11(9)
N2 Mo2 N4 101.78(10)
N2 Mo2 O1 174.90(9)
N2 Mo2 O4 100.77(10)
N2 Mo2 N5 97.03(10)
Mo2 Mo3 Mo1 59.369(7)
O6 Mo3 Mo1 125.45(6)
O6 Mo3 Mo2 84.30(6)
O6 Mo3 O1 85.76(8)
O1 Mo3 Mo1 40.05(5)
O1 Mo3 Mo2 39.85(5)
N6 Mo3 Mo1 36.61(7)
N6 Mo3 Mo2 82.69(7)
N6 Mo3 O6 162.05(9)
N6 Mo3 O1 76.33(9)
N6 Mo3 O7 90.85(9)
N6 Mo3 N5 90.11(9)
O7 Mo3 Mo1 84.83(6)
O7 Mo3 Mo2 126.41(6)
O7 Mo3 O6 86.96(8)
O7 Mo3 O1 86.86(8)
O7 Mo3 N5 162.88(9)
N5 Mo3 Mo1 85.78(7)
N5 Mo3 Mo2 36.94(7)
N5 Mo3 O6 86.88(9)
N5 Mo3 O1 76.77(8)
N3 Mo3 Mo1 133.06(8)
N3 Mo3 Mo2 132.03(8)
N3 Mo3 O6 101.42(10)
N3 Mo3 O1 169.14(10)
N3 Mo3 N6 96.48(11)
N3 Mo3 O7 101.53(10)
N3 Mo3 N5 95.34(11)
O2 V1 O8 112.58(10)
O11 V1 O2 109.23(11)
O11 V1 O8 107.33(11)
O11 V1 O7 108.86(11)
O7 V1 O2 107.03(10)
O7 V1 O8 111.75(10)
O12 V2 O9 106.51(11)
O12 V2 O3 108.99(11)
O12 V2 O4 107.10(11)
O3 V2 O9 110.82(10)
O3 V2 O4 110.14(9)
O4 V2 O9 113.08(9)
O10 V4 O8 111.37(10)
O10 V4 O9 111.77(10)
O8 V4 O9 111.25(10)
O14 V4 O10 108.34(11)
O14 V4 O8 107.70(11)
O14 V4 O9 106.15(11)
O5 V3 O10 109.89(10)
O5 V3 O6 108.72(10)
O6 V3 O10 113.44(10)
O13 V3 O5 109.15(10)
O13 V3 O10 106.96(10)
O13 V3 O6 108.60(11)
V3 O5 Mo2 123.55(10)
V4 O10 V3 143.42(12)
Mo2 N4 Mo1 105.19(10)
C19 N4 Mo1 125.47(18)
C19 N4 Mo2 128.48(18)
V1 O2 Mo1 125.31(10)
V4 O8 V1 143.36(13)
V4 O9 V2 136.79(12)
V3 O6 Mo3 125.90(11)
V2 O3 Mo1 124.15(10)
Mo2 O1 Mo1 98.84(8)
Mo2 O1 Mo3 100.10(7)
Mo3 O1 Mo1 99.93(8)
C73 N9 H9A 117.1
C73 N9 C49 125.8(3)
C49 N9 H9A 117.1
Mo1 N6 Mo3 106.25(11)
C31 N6 Mo1 128.48(19)
C31 N6 Mo3 125.12(19)
V2 O4 Mo2 125.64(11)
N2 C7 C12 121.8(3)
N2 C7 C8 118.1(3)
C12 C7 C8 120.1(3)
C74 N12 H12A 117.6
C74 N12 C67 124.7(3)
C67 N12 H12A 117.6
C74 N11 H11A 116.8
C74 N11 C61 126.3(3)
C61 N11 H11A 116.8
C19 C24 H24 120.2
C19 C24 C23 119.6(3)
C23 C24 H24 120.2
C58 C57 H57 119.7
C58 C57 C56 120.7(3)
C56 C57 H57 119.7
C56 C55 N10 117.7(3)
C60 C55 N10 122.8(3)
C60 C55 C56 119.4(3)
C24 C19 N4 121.1(3)
C20 C19 N4 119.2(3)
C20 C19 C24 119.7(3)
C2 C1 C6 119.6(3)
N1 C1 C2 121.1(3)
N1 C1 C6 119.2(3)
C33 C32 H32 119.9
C33 C32 C31 120.2(3)
C31 C32 H32 119.9
C77 N13 C76 121.6(4)
C77 N13 C75 119.9(4)
C75 N13 C76 118.0(4)
H72A C72 H72B 108.0
C71 C72 H72A 109.3
C71 C72 H72B 109.3
C67 C72 H72A 109.3
C67 C72 H72B 109.3
C67 C72 C71 111.5(3)
C55 N10 H10A 116.0
C74 N10 C55 128.1(3)
C74 N10 H10A 116.0
O15 C77 N13 125.5(4)
O15 C77 H77 117.3
N13 C77 H77 117.3
N12 C74 N10 118.4(3)
N11 C74 N12 119.2(3)
N11 C74 N10 122.4(3)
C57 C58 H58 120.5
C59 C58 C57 119.0(4)
C59 C58 H58 120.5
C1 C2 H2 120.0
C3 C2 C1 120.0(3)
C3 C2 H2 120.0
H53A C53 H53B 108.1
C54 C53 H53A 109.6
C54 C53 H53B 109.6
C52 C53 H53A 109.6
C52 C53 H53B 109.6
C52 C53 C54 110.3(3)
C1 N1 Mo1 174.8(2)
V1 O7 Mo3 125.85(11)
C53 C54 H54A 109.6
C53 C54 H54B 109.6
H54A C54 H54B 108.2
C49 C54 C53 110.1(3)
C49 C54 H54A 109.6
C49 C54 H54B 109.6
C73 N7 H7 117.3
C73 N7 C37 125.5(3)
C37 N7 H7 117.3
C19 C20 H20 120.0
C19 C20 C21 119.9(3)
C21 C20 H20 120.0
N9 C73 N7 120.4(3)
N9 C73 N8 119.2(3)
N8 C73 N7 120.4(3)
Mo2 N5 Mo3 105.18(10)
C25 N5 Mo2 128.2(2)
C25 N5 Mo3 125.5(2)
N9 C49 C54 111.6(3)
N9 C49 H49 108.4
N9 C49 C50 109.7(3)
C54 C49 H49 108.4
C50 C49 C54 110.2(3)
C50 C49 H49 108.4
C7 N2 Mo2 168.8(2)
C18 C13 C14 120.2(3)
N3 C13 C18 118.9(3)
N3 C13 C14 120.9(3)
C32 C33 H33 119.6
C32 C33 C34 120.7(3)
C34 C33 H33 119.6
N5 C25 C30 119.7(3)
N5 C25 C26 121.4(3)
C26 C25 C30 118.9(3)
C25 C30 H30 120.0
C29 C30 C25 120.1(3)
C29 C30 H30 120.0
C32 C31 N6 121.0(3)
C32 C31 C36 119.7(3)
C36 C31 N6 119.3(3)
C1 C6 H6 120.3
C5 C6 C1 119.4(3)
C5 C6 H6 120.3
H69A C69 H69B 108.0
C68 C69 H69A 109.4
C68 C69 H69B 109.4
C68 C69 C70 111.0(3)
C70 C69 H69A 109.4
C70 C69 H69B 109.4
C24 C23 H23 119.7
C22 C23 C24 120.5(3)
C22 C23 H23 119.7
C57 C56 C55 119.9(3)
C57 C56 H56 120.0
C55 C56 H56 120.0
C16 C17 H17 119.9
C16 C17 C18 120.2(5)
C18 C17 H17 119.9
C69 C68 H68A 109.2
C69 C68 H68B 109.2
H68A C68 H68B 107.9
C67 C68 C69 112.0(3)
C67 C68 H68A 109.2
C67 C68 H68B 109.2
C36 C35 H35 119.6
C34 C35 H35 119.6
C34 C35 C36 120.9(4)
C53 C52 H52A 109.4
C53 C52 H52B 109.4
C53 C52 C51 111.0(3)
H52A C52 H52B 108.0
C51 C52 H52A 109.4
C51 C52 H52B 109.4
C31 C36 H36 120.3
C35 C36 C31 119.3(3)
C35 C36 H36 120.3
C17 C16 H16 119.7
C17 C16 C15 120.6(4)
C15 C16 H16 119.7
C72 C71 H71A 109.5
C72 C71 H71B 109.5
H71A C71 H71B 108.1
C70 C71 C72 110.6(3)
C70 C71 H71A 109.5
C70 C71 H71B 109.5
C55 C60 H60 120.3
C55 C60 C59 119.5(3)
C59 C60 H60 120.3
N12 C67 C72 108.9(3)
N12 C67 C68 109.0(3)
N12 C67 H67 108.8
C72 C67 C68 112.4(3)
C72 C67 H67 108.8
C68 C67 H67 108.8
C7 C12 H12 120.3
C7 C12 C11 119.3(3)
C11 C12 H12 120.3
C25 C26 H26 119.8
C27 C26 C25 120.3(3)
C27 C26 H26 119.8
C23 C22 H22 120.1
C21 C22 C23 119.9(3)
C21 C22 H22 120.1
N11 C61 H61 108.4
N11 C61 C66 110.3(3)
N11 C61 C62 110.5(3)
C66 C61 H61 108.4
C62 C61 H61 108.4
C62 C61 C66 110.8(3)
C58 C59 C60 121.4(3)
C58 C59 H59 119.3
C60 C59 H59 119.3
C13 C18 C17 119.4(5)
C13 C18 H18 120.3
C17 C18 H18 120.3
N8 C43 H43 107.0
N8 C43 C48 110.8(3)
N8 C43 C44 111.5(3)
C48 C43 H43 107.0
C44 C43 H43 107.0
C44 C43 C48 113.1(3)
C20 C21 H21 119.8
C22 C21 C20 120.3(4)
C22 C21 H21 119.8
C29 C28 H28 120.1
C29 C28 C27 119.7(3)
C27 C28 H28 120.1
C16 C15 H15 120.1
C14 C15 C16 119.7(5)
C14 C15 H15 120.1
C73 N8 C43 122.9(3)
C73 N8 H8A 118.5
C43 N8 H8A 118.5
C13 N3 Mo3 171.7(2)
C2 C3 H3 119.7
C2 C3 C4 120.5(3)
C4 C3 H3 119.7
C61 C66 H66A 109.6
C61 C66 H66B 109.6
C61 C66 C65 110.2(3)
H66A C66 H66B 108.1
C65 C66 H66A 109.6
C65 C66 H66B 109.6
C30 C29 H29 119.7
C28 C29 C30 120.6(4)
C28 C29 H29 119.7
C69 C70 H70A 109.4
C69 C70 H70B 109.4
C71 C70 C69 111.0(3)
C71 C70 H70A 109.4
C71 C70 H70B 109.4
H70A C70 H70B 108.0
H47A C47 H47B 107.9
C48 C47 H47A 109.2
C48 C47 H47B 109.2
C46 C47 H47A 109.2
C46 C47 H47B 109.2
C46 C47 C48 112.1(4)
C38 C37 N7 121.8(4)
C38 C37 C42 121.1(4)
C42 C37 N7 116.8(4)
N13 C76 H76A 109.5
N13 C76 H76B 109.5
N13 C76 H76C 109.5
H76A C76 H76B 109.5
H76A C76 H76C 109.5
H76B C76 H76C 109.5
C26 C27 H27 119.8
C28 C27 C26 120.4(4)
C28 C27 H27 119.8
C12 C11 H11 119.6
C10 C11 C12 120.9(4)
C10 C11 H11 119.6
C3 C4 H4 119.9
C3 C4 C5 120.1(3)
C5 C4 H4 119.9
C33 C34 C35 119.2(3)
C33 C34 H34 120.4
C35 C34 H34 120.4
C43 C48 C47 110.8(4)
C43 C48 H48A 109.5
C43 C48 H48B 109.5
C47 C48 H48A 109.5
C47 C48 H48B 109.5
H48A C48 H48B 108.1
C8 C9 H9 119.7
C10 C9 H9 119.7
C10 C9 C8 120.7(4)
C13 C14 H14 120.1
C15 C14 C13 119.9(4)
C15 C14 H14 120.1
C6 C5 H5 119.8
C4 C5 C6 120.3(4)
C4 C5 H5 119.8
C7 C8 H8 120.4
C9 C8 C7 119.2(4)
C9 C8 H8 120.4
C43 C44 H44A 109.5
C43 C44 H44B 109.5
C43 C44 C45 110.6(4)
H44A C44 H44B 108.1
C45 C44 H44A 109.5
C45 C44 H44B 109.5
C37 C38 H38 120.1
C37 C38 C39 119.9(6)
C39 C38 H38 120.1
C37 C42 H42 120.7
C41 C42 C37 118.6(5)
C41 C42 H42 120.7
C11 C10 C9 119.8(3)
C11 C10 H10 120.1
C9 C10 H10 120.1
C61 C62 H62A 109.7
C61 C62 H62B 109.7
C61 C62 C63 110.0(4)
H62A C62 H62B 108.2
C63 C62 H62A 109.7
C63 C62 H62B 109.7
N13 C75 H75A 109.5
N13 C75 H75B 109.5
N13 C75 H75C 109.5
H75A C75 H75B 109.5
H75A C75 H75C 109.5
H75B C75 H75C 109.5
C66 C65 H65A 109.1
C66 C65 H65B 109.1
H65A C65 H65B 107.9
C64 C65 C66 112.4(4)
C64 C65 H65A 109.1
C64 C65 H65B 109.1
C52 C51 H51A 109.4
C52 C51 H51B 109.4
C52 C51 C50 111.1(4)
H51A C51 H51B 108.0
C50 C51 H51A 109.4
C50 C51 H51B 109.4
C47 C46 H46A 109.3
C47 C46 H46B 109.3
C47 C46 C45 111.7(4)
H46A C46 H46B 107.9
C45 C46 H46A 109.3
C45 C46 H46B 109.3
C49 C50 C51 111.2(3)
C49 C50 H50A 109.4
C49 C50 H50B 109.4
C51 C50 H50A 109.4
C51 C50 H50B 109.4
H50A C50 H50B 108.0
C44 C45 H45A 109.2
C44 C45 H45B 109.2
C46 C45 C44 112.0(4)
C46 C45 H45A 109.2
C46 C45 H45B 109.2
H45A C45 H45B 107.9
C65 C64 H64A 109.3
C65 C64 H64B 109.3
C65 C64 C63 111.5(4)
H64A C64 H64B 108.0
C63 C64 H64A 109.3
C63 C64 H64B 109.3
C39 C40 H40 120.2
C41 C40 H40 120.2
C41 C40 C39 119.7(5)
C38 C39 H39 120.2
C40 C39 C38 119.6(6)
C40 C39 H39 120.2
C42 C41 H41 119.6
C40 C41 C42 120.8(6)
C40 C41 H41 119.6
C62 C63 H63A 109.3
C62 C63 H63B 109.3
C64 C63 C62 111.5(4)
C64 C63 H63A 109.3
C64 C63 H63B 109.3
H63A C63 H63B 108.0
H79A C79A H79B 109.5
H79A C79A H79C 109.5
H79B C79A H79C 109.5
N14A C79A H79A 109.5
N14A C79A H79B 109.5
N14A C79A H79C 109.5
H78A C78A H78B 109.5
H78A C78A H78C 109.5
H78B C78A H78C 109.5
N14A C78A H78A 109.5
N14A C78A H78B 109.5
N14A C78A H78C 109.5
O16A C80A H80A 118.5
O16A C80A N14A 123(2)
N14A C80A H80A 118.5
C78A N14A C79A 108.2(13)
C80A N14A C79A 119.4(16)
C80A N14A C78A 132.3(16)
H79D C79B H79E 109.5
H79D C79B H79F 109.5
H79E C79B H79F 109.5
N14B C79B H79D 109.5
N14B C79B H79E 109.5
N14B C79B H79F 109.5
N14B C80B H80B 105.9
O16B C80B H80B 105.9
O16B C80B N14B 148(4)
H78D C78B H78E 109.5
H78D C78B H78F 109.5
H78E C78B H78F 109.5
N14B C78B H78D 109.5
N14B C78B H78E 109.5
N14B C78B H78F 109.5
C79B N14B C78B 117(2)
C80B N14B C79B 129(3)
C80B N14B C78B 114(3)

loop_
_geom_bond_atom_site_label_1
_geom_bond_atom_site_label_2
_geom_bond_distance
Mo1 Mo2 3.1738(3)
Mo1 Mo3 3.2058(3)
Mo1 N4 2.013(2)
Mo1 O2 2.0595(19)
Mo1 O3 2.083(2)
Mo1 O1 2.0940(18)
Mo1 N6 1.991(2)
Mo1 N1 1.748(2)
Mo2 Mo3 3.2030(3)
Mo2 O5 2.0930(19)
Mo2 N4 1.982(2)
Mo2 O1 2.0849(18)
Mo2 O4 2.0700(19)
Mo2 N5 1.994(2)
Mo2 N2 1.758(2)
Mo3 O6 2.048(2)
Mo3 O1 2.0931(19)
Mo3 N6 2.016(2)
Mo3 O7 2.022(2)
Mo3 N5 2.038(2)
Mo3 N3 1.744(3)
V1 O2 1.754(2)
V1 O8 1.830(2)
V1 O11 1.607(2)
V1 O7 1.725(2)
V2 O12 1.610(2)
V2 O9 1.825(2)
V2 O3 1.728(2)
V2 O4 1.7410(19)
V4 O10 1.745(2)
V4 O8 1.747(2)
V4 O9 1.773(2)
V4 O14 1.607(2)
V3 O5 1.730(2)
V3 O10 1.826(2)
V3 O6 1.732(2)
V3 O13 1.614(2)
N4 C19 1.416(4)
N9 H9A 0.8600
N9 C73 1.312(4)
N9 C49 1.470(4)
N6 C31 1.406(4)
C7 N2 1.376(4)
C7 C12 1.385(4)
C7 C8 1.397(4)
N12 H12A 0.8600
N12 C74 1.340(4)
N12 C67 1.477(4)
N11 H11A 0.8600
N11 C74 1.338(4)
N11 C61 1.458(4)
C24 H24 0.9300
C24 C19 1.390(4)
C24 C23 1.395(5)
O15 C77 1.228(5)
C57 H57 0.9300
C57 C58 1.379(5)
C57 C56 1.391(5)
C55 N10 1.428(4)
C55 C56 1.393(5)
C55 C60 1.387(4)
C19 C20 1.388(4)
C1 C2 1.400(4)
C1 N1 1.389(4)
C1 C6 1.401(4)
C32 H32 0.9300
C32 C33 1.379(5)
C32 C31 1.384(4)
N13 C77 1.309(5)
N13 C76 1.457(5)
N13 C75 1.456(6)
C72 H72A 0.9700
C72 H72B 0.9700
C72 C71 1.531(5)
C72 C67 1.524(4)
N10 H10A 0.8600
N10 C74 1.344(4)
C77 H77 0.9300
C58 H58 0.9300
C58 C59 1.375(6)
C2 H2 0.9300
C2 C3 1.378(5)
C53 H53A 0.9700
C53 H53B 0.9700
C53 C54 1.532(5)
C53 C52 1.505(6)
C54 H54A 0.9700
C54 H54B 0.9700
C54 C49 1.515(5)
N7 H7 0.8600
N7 C73 1.349(4)
N7 C37 1.424(5)
C20 H20 0.9300
C20 C21 1.395(4)
C73 N8 1.346(5)
N5 C25 1.396(3)
C49 H49 0.9800
C49 C50 1.506(5)
C13 C18 1.387(6)
C13 N3 1.379(4)
C13 C14 1.400(5)
C33 H33 0.9300
C33 C34 1.383(6)
C25 C30 1.397(4)
C25 C26 1.397(4)
C30 H30 0.9300
C30 C29 1.391(4)
C31 C36 1.399(4)
C6 H6 0.9300
C6 C5 1.393(5)
C69 H69A 0.9700
C69 H69B 0.9700
C69 C68 1.527(5)
C69 C70 1.532(6)
C23 H23 0.9300
C23 C22 1.378(6)
C56 H56 0.9300
C17 H17 0.9300
C17 C16 1.380(9)
C17 C18 1.393(6)
C68 H68A 0.9700
C68 H68B 0.9700
C68 C67 1.525(5)
C35 H35 0.9300
C35 C36 1.387(5)
C35 C34 1.384(6)
C52 H52A 0.9700
C52 H52B 0.9700
C52 C51 1.508(7)
C36 H36 0.9300
C16 H16 0.9300
C16 C15 1.386(9)
C71 H71A 0.9700
C71 H71B 0.9700
C71 C70 1.512(7)
C60 H60 0.9300
C60 C59 1.390(5)
C67 H67 0.9800
C12 H12 0.9300
C12 C11 1.394(5)
C26 H26 0.9300
C26 C27 1.389(4)
C22 H22 0.9300
C22 C21 1.377(6)
C61 H61 0.9800
C61 C66 1.520(4)
C61 C62 1.517(5)
C59 H59 0.9300
C18 H18 0.9300
C43 H43 0.9800
C43 N8 1.464(4)
C43 C48 1.503(5)
C43 C44 1.486(5)
C21 H21 0.9300
C28 H28 0.9300
C28 C29 1.378(6)
C28 C27 1.385(6)
C15 H15 0.9300
C15 C14 1.381(6)
N8 H8A 0.8600
C3 H3 0.9300
C3 C4 1.380(6)
C66 H66A 0.9700
C66 H66B 0.9700
C66 C65 1.524(5)
C29 H29 0.9300
C70 H70A 0.9700
C70 H70B 0.9700
C47 H47A 0.9700
C47 H47B 0.9700
C47 C48 1.510(6)
C47 C46 1.492(7)
C37 C38 1.318(7)
C37 C42 1.413(6)
C76 H76A 0.9600
C76 H76B 0.9600
C76 H76C 0.9600
C27 H27 0.9300
C11 H11 0.9300
C11 C10 1.370(6)
C4 H4 0.9300
C4 C5 1.388(6)
C34 H34 0.9300
C48 H48A 0.9700
C48 H48B 0.9700
C9 H9 0.9300
C9 C8 1.390(5)
C9 C10 1.378(6)
C14 H14 0.9300
C5 H5 0.9300
C8 H8 0.9300
C44 H44A 0.9700
C44 H44B 0.9700
C44 C45 1.509(6)
C38 H38 0.9300
C38 C39 1.413(7)
C42 H42 0.9300
C42 C41 1.391(7)
C10 H10 0.9300
C62 H62A 0.9700
C62 H62B 0.9700
C62 C63 1.531(6)
C75 H75A 0.9600
C75 H75B 0.9600
C75 H75C 0.9600
C65 H65A 0.9700
C65 H65B 0.9700
C65 C64 1.508(7)
C51 H51A 0.9700
C51 H51B 0.9700
C51 C50 1.532(6)
C46 H46A 0.9700
C46 H46B 0.9700
C46 C45 1.505(7)
C50 H50A 0.9700
C50 H50B 0.9700
C45 H45A 0.9700
C45 H45B 0.9700
C64 H64A 0.9700
C64 H64B 0.9700
C64 C63 1.514(7)
C40 H40 0.9300
C40 C39 1.394(10)
C40 C41 1.350(10)
C39 H39 0.9300
C41 H41 0.9300
C63 H63A 0.9700
C63 H63B 0.9700
O16A C80A 1.174(18)
C79A H79A 0.9600
C79A H79B 0.9600
C79A H79C 0.9600
C79A N14A 1.456(13)
C78A H78A 0.9600
C78A H78B 0.9600
C78A H78C 0.9600
C78A N14A 1.419(14)
C80A H80A 0.9300
C80A N14A 1.248(14)
C79B H79D 0.9600
C79B H79E 0.9600
C79B H79F 0.9600
C79B N14B 1.435(18)
C80B H80B 0.9300
C80B N14B 1.294(18)
C80B O16B 1.152(18)
C78B H78D 0.9600
C78B H78E 0.9600
C78B H78F 0.9600
C78B N14B 1.436(18)

loop_
_geom_torsion_atom_site_label_1
_geom_torsion_atom_site_label_2
_geom_torsion_atom_site_label_3
_geom_torsion_atom_site_label_4
_geom_torsion
Mo1 Mo2 N2 C7 -134.8(11)
Mo1 N4 C19 C24 -115.5(3)
Mo1 N4 C19 C20 63.9(3)
Mo1 N6 C31 C32 -119.3(3)
Mo1 N6 C31 C36 63.2(4)
Mo2 N4 C19 C24 76.8(3)
Mo2 N4 C19 C20 -103.9(3)
Mo2 N5 C25 C30 119.7(3)
Mo2 N5 C25 C26 -59.6(4)
Mo3 Mo2 N2 C7 -39.7(12)
Mo3 N6 C31 C32 65.8(3)
Mo3 N6 C31 C36 -111.7(3)
Mo3 N5 C25 C30 -46.4(4)
Mo3 N5 C25 C26 134.4(3)
O5 Mo2 N2 C7 47.2(11)
O5 V3 O10 V4 69.9(2)
O5 V3 O6 Mo3 -40.12(15)
O12 V2 O9 V4 -172.50(18)
O12 V2 O3 Mo1 151.61(13)
O12 V2 O4 Mo2 -151.81(13)
O10 V4 O8 V1 -63.9(2)
O10 V4 O9 V2 57.2(2)
O10 V3 O5 Mo2 -85.49(13)
O10 V3 O6 Mo3 82.45(14)
N4 Mo2 N2 C7 -139.1(11)
N4 C19 C20 C21 -178.5(3)
O2 V1 O8 V4 -56.2(2)
O2 V1 O7 Mo3 40.95(16)
O8 V1 O2 Mo1 83.13(14)
O8 V1 O7 Mo3 -82.73(15)
O8 V4 O10 V3 53.7(2)
O8 V4 O9 V2 -68.0(2)
O9 V2 O3 Mo1 -91.50(13)
O9 V2 O4 Mo2 91.17(14)
O9 V4 O10 V3 -71.4(2)
O9 V4 O8 V1 61.5(2)
O11 V1 O2 Mo1 -157.74(13)
O11 V1 O8 V4 -176.4(2)
O11 V1 O7 Mo3 158.89(14)
O6 V3 O5 Mo2 39.20(15)
O6 V3 O10 V4 -52.0(2)
O3 V2 O9 V4 69.1(2)
O3 V2 O4 Mo2 -33.43(16)
N9 C73 N8 C43 -146.0(3)
N9 C49 C50 C51 179.9(4)
N6 C31 C36 C35 175.5(3)
O4 Mo2 N2 C7 130.3(11)
O4 V2 O9 V4 -55.1(2)
O4 V2 O3 Mo1 34.39(16)
O13 V3 O5 Mo2 157.51(12)
O13 V3 O10 V4 -171.7(2)
O13 V3 O6 Mo3 -158.77(13)
C7 C12 C11 C10 -0.3(7)
N11 C61 C66 C65 179.9(3)
N11 C61 C62 C63 179.3(4)
C24 C19 C20 C21 0.8(5)
C24 C23 C22 C21 -0.5(6)
C57 C58 C59 C60 0.2(6)
C55 N10 C74 N12 154.5(3)
C55 N10 C74 N11 -24.8(5)
C55 C60 C59 C58 2.0(6)
O14 V4 O10 V3 171.9(2)
O14 V4 O8 V1 177.5(2)
O14 V4 O9 V2 175.10(18)
C19 C24 C23 C22 2.1(5)
C19 C20 C21 C22 0.8(5)
C1 C2 C3 C4 -0.2(5)
C1 C6 C5 C4 0.7(6)
C32 C33 C34 C35 -0.3(6)
C32 C31 C36 C35 -2.0(5)
C72 C71 C70 C69 -58.1(4)
N10 C55 C56 C57 179.1(3)
N10 C55 C60 C59 179.7(3)
C74 N12 C67 C72 -86.3(4)
C74 N12 C67 C68 150.7(3)
C74 N11 C61 C66 145.5(3)
C74 N11 C61 C62 -91.6(4)
C58 C57 C56 C55 0.7(6)
C2 C1 C6 C5 -1.6(5)
C2 C3 C4 C5 -0.7(6)
C53 C54 C49 N9 179.6(3)
C53 C54 C49 C50 -58.2(4)
C53 C52 C51 C50 55.5(5)
N1 C1 C2 C3 -175.7(3)
N1 C1 C6 C5 175.5(3)
O7 V1 O2 Mo1 -40.03(16)
O7 V1 O8 V4 64.3(2)
C54 C53 C52 C51 -57.3(4)
C54 C49 C50 C51 56.6(5)
N7 C73 N8 C43 34.2(5)
N7 C37 C38 C39 178.1(5)
N7 C37 C42 C41 -178.5(5)
C73 N9 C49 C54 -100.4(4)
C73 N9 C49 C50 137.1(4)
C73 N7 C37 C38 41.8(7)
C73 N7 C37 C42 -144.9(4)
N5 Mo2 N2 C7 -40.6(11)
N5 C25 C30 C29 -179.0(3)
N5 C25 C26 C27 179.8(3)
C49 N9 C73 N7 12.9(6)
C49 N9 C73 N8 -166.9(3)
N2 C7 C12 C11 -179.1(4)
N2 C7 C8 C9 179.5(4)
C33 C32 C31 N6 -176.6(3)
C33 C32 C31 C36 0.9(5)
C25 C30 C29 C28 -0.7(6)
C25 C26 C27 C28 -1.0(6)
C30 C25 C26 C27 0.5(5)
C31 C32 C33 C34 0.3(6)
C6 C1 C2 C3 1.3(5)
C69 C68 C67 N12 172.6(3)
C69 C68 C67 C72 51.8(4)
C23 C24 C19 N4 177.0(3)
C23 C24 C19 C20 -2.3(5)
C23 C22 C21 C20 -1.0(6)
C56 C57 C58 C59 -1.5(6)
C56 C55 N10 C74 151.0(3)
C56 C55 C60 C59 -2.8(5)
C17 C16 C15 C14 -1.3(11)
C68 C69 C70 C71 56.9(4)
C52 C53 C54 C49 58.6(4)
C52 C51 C50 C49 -55.3(5)
C36 C35 C34 C33 -0.8(7)
C16 C17 C18 C13 -0.6(12)
C16 C15 C14 C13 0.0(8)
C71 C72 C67 N12 -173.7(3)
C71 C72 C67 C68 -52.8(4)
C60 C55 N10 C74 -31.4(5)
C60 C55 C56 C57 1.5(5)
C67 N12 C74 N11 -29.8(5)
C67 N12 C74 N10 150.9(3)
C67 C72 C71 C70 55.9(4)
C12 C7 N2 Mo2 149.7(10)
C12 C7 C8 C9 1.5(6)
C12 C11 C10 C9 1.5(8)
C26 C25 C30 C29 0.4(5)
C61 N11 C74 N12 146.4(3)
C61 N11 C74 N10 -34.3(5)
C61 C66 C65 C64 -55.0(5)
C61 C62 C63 C64 56.5(6)
C18 C13 C14 C15 0.9(6)
C18 C17 C16 C15 1.6(14)
C43 C44 C45 C46 -54.1(5)
N8 C43 C48 C47 179.7(3)
N8 C43 C44 C45 -179.7(3)
N3 C13 C18 C17 180.0(6)
N3 C13 C14 C15 -179.7(4)
C3 C4 C5 C6 0.4(6)
C66 C61 C62 C63 -58.2(5)
C66 C65 C64 C63 53.7(6)
C29 C28 C27 C26 0.7(6)
C70 C69 C68 C67 -53.4(4)
C47 C46 C45 C44 54.2(6)
C37 N7 C73 N9 -144.8(4)
C37 N7 C73 N8 35.0(6)
C37 C38 C39 C40 -4.8(10)
C37 C42 C41 C40 5.2(10)
C76 N13 C77 O15 -176.7(4)
C27 C28 C29 C30 0.1(6)
C34 C35 C36 C31 2.0(7)
C48 C43 N8 C73 -140.8(4)
C48 C43 C44 C45 54.6(5)
C48 C47 C46 C45 -53.7(6)
C14 C13 C18 C17 -0.6(9)
C8 C7 N2 Mo2 -28.3(13)
C8 C7 C12 C11 -1.2(6)
C8 C9 C10 C11 -1.2(7)
C44 C43 N8 C73 92.3(4)
C44 C43 C48 C47 -54.2(5)
C38 C37 C42 C41 -5.2(8)
C42 C37 C38 C39 5.0(9)
C10 C9 C8 C7 -0.3(7)
C62 C61 C66 C65 57.3(4)
C75 N13 C77 O15 -4.7(7)
C65 C64 C63 C62 -54.2(6)
C46 C47 C48 C43 53.1(5)
C39 C40 C41 C42 -5.1(12)
C41 C40 C39 C38 4.8(11)
O16A C80A N14A C79A -178.6(9)
O16A C80A N14A C78A 6.4(19)
O16B C80B N14B C79B -5(3)
O16B C80B N14B C78B 179.1(18)
